data_7007516
loop_
_publ_author_name
'Ekstr\"om, Jesper'
'Abrahamsson, Maria'
'Olson, Carol'
'Bergquist, Jonas'
'Kaynak, Filiz B.'
'Eriksson, Lars'
'Sun, Licheng'
'Becker, Hans-Christian'
'Akermark, Bj\"orn'
'Hammarstr\"om, Leif'
'Ott, Sascha'

_publ_section_title
;
 Bio-inspired, side-on attachment of a ruthenium photosensitizer to an
 iron hydrogenase active site model.
;
_journal_issue 38
_journal_name_full 'Dalton transactions (Cambridge, England : 2003)'
_journal_page_first 4599
_journal_page_last 4606
_journal_paper_doi 10.1039/b606659c
_journal_year 2006
_chemical_formula_sum 'C47 H42 Br2 Fe2 O5 P2 S2'
_chemical_formula_weight 1084.39
_chemical_name_systematic
;
?
;
_space_group_IT_number 14
_symmetry_cell_setting monoclinic
_symmetry_space_group_name_Hall '-P 2yn'
_symmetry_space_group_name_H-M 'P 1 21/n 1'
_atom_sites_solution_hydrogens geom
_atom_sites_solution_primary direct
_atom_sites_solution_secondary difmap
_audit_creation_method SHELXL-97
_cell_angle_alpha 90.00
_cell_angle_beta 96.750(7)
_cell_angle_gamma 90.00
_cell_formula_units_Z 4
_cell_length_a 9.3219(9)
_cell_length_b 22.8707(16)
_cell_length_c 22.4947(17)
_cell_measurement_reflns_used 32469
_cell_measurement_temperature 293(2)
_cell_measurement_theta_max 33.38
_cell_measurement_theta_min 3.68
_cell_volume 4762.6(7)
_computing_cell_refinement 'CrysAlis RED(Oxford Diffraction, 2003)'
_computing_data_collection 'CrysAlis CCD(Oxford Diffraction, 2003)'
_computing_data_reduction 'CrysAlis RED(Oxford Diffraction, 2003)'
_computing_molecular_graphics 'Diamond (Bergerhoff, 1999)'
_computing_publication_material 'SHELXL-97 (Sheldrick, 1997)'
_computing_structure_refinement 'SHELXL-97 (Sheldrick, 1997)'
_computing_structure_solution 'SHELXS-97 (Sheldrick, 1990)'
_diffrn_ambient_temperature 293(2)
_diffrn_detector_area_resol_mean 12
_diffrn_measured_fraction_theta_full 0.798
_diffrn_measured_fraction_theta_max 0.798
_diffrn_measurement_device_type 'Xcalibur-3 kappa-diffractometer with Sapphire-III CCD'
_diffrn_measurement_method '\w scans at different \f'
_diffrn_radiation_monochromator graphite
_diffrn_radiation_source 'fine-focus sealed tube'
_diffrn_radiation_type MoK\a
_diffrn_radiation_wavelength 0.71073
_diffrn_reflns_av_R_equivalents 0.1008
_diffrn_reflns_av_sigmaI/netI 0.3943
_diffrn_reflns_limit_h_max 14
_diffrn_reflns_limit_h_min -13
_diffrn_reflns_limit_k_max 33
_diffrn_reflns_limit_k_min -35
_diffrn_reflns_limit_l_max 32
_diffrn_reflns_limit_l_min -33
_diffrn_reflns_number 32469
_diffrn_reflns_theta_full 33.38
_diffrn_reflns_theta_max 33.38
_diffrn_reflns_theta_min 3.68
_diffrn_standards_number 0
_exptl_absorpt_coefficient_mu 2.485
_exptl_absorpt_correction_T_max 0.88
_exptl_absorpt_correction_T_min 0.41
_exptl_absorpt_correction_type numerical
_exptl_absorpt_process_details 'X-RED (Stoe, 1997)'
_exptl_crystal_colour red
_exptl_crystal_density_diffrn 1.512
_exptl_crystal_density_method 'not measured'
_exptl_crystal_description needle
_exptl_crystal_F_000 2192
_exptl_crystal_size_max 0.35
_exptl_crystal_size_mid 0.08
_exptl_crystal_size_min 0.05
_refine_diff_density_max 1.180
_refine_diff_density_min -0.609
_refine_diff_density_rms 0.113
_refine_ls_extinction_method none
_refine_ls_goodness_of_fit_ref 0.745
_refine_ls_hydrogen_treatment constr
_refine_ls_matrix_type full
_refine_ls_number_parameters 518
_refine_ls_number_reflns 14784
_refine_ls_number_restraints 5
_refine_ls_restrained_S_all 0.746
_refine_ls_R_factor_all 0.3178
_refine_ls_R_factor_gt 0.0678
_refine_ls_shift/su_max 0.000
_refine_ls_shift/su_mean 0.000
_refine_ls_structure_factor_coef Fsqd
_refine_ls_weighting_details 'calc w=1/[\s^2^(Fo^2^)+(0.0792P)^2^] where P=(Fo^2^+2Fc^2^)/3'
_refine_ls_weighting_scheme calc
_refine_ls_wR_factor_gt 0.1624
_refine_ls_wR_factor_ref 0.2224
_reflns_number_gt 3150
_reflns_number_total 14784
_reflns_threshold_expression I>2\s(I)
_cod_data_source_file b606659c.txt
_cod_data_source_block run1
_cod_original_sg_symbol_H-M 'P 21/n'
_cod_database_code 7007516

loop_
_symmetry_equiv_pos_as_xyz
'x, y, z'
'-x+1/2, y+1/2, -z+1/2'
'-x, -y, -z'
'x-1/2, -y-1/2, z-1/2'

loop_
_atom_site_label
_atom_site_type_symbol
_atom_site_fract_x
_atom_site_fract_y
_atom_site_fract_z
_atom_site_U_iso_or_equiv
_atom_site_adp_type
_atom_site_occupancy
_atom_site_symmetry_multiplicity
_atom_site_calc_flag
_atom_site_refinement_flags
_atom_site_disorder_assembly
_atom_site_disorder_group
Fe1 Fe 0.81134(12) 0.13799(5) 0.37537(4) 0.0387(3) Uani 1 1 d . . .
Fe2 Fe 0.89556(11) 0.11324(4) 0.27607(4) 0.0367(3) Uani 1 1 d . . .
S1 S 0.8282(2) 0.20469(8) 0.30138(8) 0.0427(5) Uani 1 1 d . . .
C11 C 0.5347(8) 0.1298(4) 0.2579(3) 0.053(2) Uani 1 1 d . . .
H11A H 0.5500 0.1269 0.2161 0.064 Uiso 1 1 calc R . .
H11B H 0.4426 0.1115 0.2622 0.064 Uiso 1 1 calc R . .
C12 C 0.5244(9) 0.1939(4) 0.2737(3) 0.060(2) Uani 1 1 d . . .
H12A H 0.4394 0.2103 0.2506 0.072 Uiso 1 1 calc R . .
H12B H 0.5111 0.1971 0.3157 0.072 Uiso 1 1 calc R . .
C13 C 0.6532(9) 0.2298(4) 0.2625(3) 0.055(2) Uani 1 1 d . . .
H13A H 0.6372 0.2697 0.2746 0.066 Uiso 1 1 calc R . .
H13B H 0.6598 0.2301 0.2198 0.066 Uiso 1 1 calc R . .
S2 S 0.6750(2) 0.08828(9) 0.30164(9) 0.0452(5) Uani 1 1 d . . .
C1 C 0.8574(9) 0.0693(4) 0.4083(4) 0.049(2) Uani 1 1 d . . .
O1 O 0.8899(7) 0.0239(3) 0.4264(3) 0.0722(19) Uani 1 1 d . . .
C2 C 1.0743(9) 0.1393(3) 0.2838(3) 0.042(2) Uani 1 1 d . . .
O2 O 1.1891(7) 0.1599(3) 0.2921(3) 0.0756(19) Uani 1 1 d . . .
C3 C 0.9516(9) 0.0430(4) 0.2902(3) 0.048(2) Uani 1 1 d . . .
O3 O 0.9922(7) -0.0053(3) 0.3000(3) 0.078(2) Uani 1 1 d . . .
C4 C 0.9673(10) 0.1720(4) 0.4115(4) 0.055(2) Uani 1 1 d . . .
O4 O 1.0676(8) 0.1948(3) 0.4343(3) 0.081(2) Uani 1 1 d . . .
P1 P 0.6668(2) 0.16629(9) 0.44375(8) 0.0414(5) Uani 1 1 d . . .
C21 C 0.7616(9) 0.1727(4) 0.5205(3) 0.046(2) Uani 1 1 d . . .
C22 C 0.7372(10) 0.2187(4) 0.5583(4) 0.063(3) Uani 1 1 d . . .
H22 H 0.6732 0.2483 0.5446 0.075 Uiso 1 1 calc R . .
C23 C 0.8057(13) 0.2212(5) 0.6154(5) 0.091(4) Uani 1 1 d . . .
H23 H 0.7922 0.2532 0.6396 0.109 Uiso 1 1 calc R . .
C24 C 0.8907(12) 0.1782(6) 0.6359(4) 0.076(3) Uani 1 1 d . . .
H24 H 0.9306 0.1785 0.6757 0.092 Uiso 1 1 calc R . .
C25 C 0.9217(11) 0.1331(5) 0.5999(5) 0.085(3) Uani 1 1 d . . .
H25 H 0.9894 0.1050 0.6142 0.103 Uiso 1 1 calc R . .
C26 C 0.8535(11) 0.1291(4) 0.5430(4) 0.065(3) Uani 1 1 d . . .
H26 H 0.8692 0.0968 0.5194 0.079 Uiso 1 1 calc R . .
C31 C 0.5138(9) 0.1185(3) 0.4554(3) 0.044(2) Uani 1 1 d . . .
C32 C 0.4190(10) 0.1013(4) 0.4081(4) 0.067(3) Uani 1 1 d . . .
H32 H 0.4349 0.1130 0.3699 0.081 Uiso 1 1 calc R . .
C33 C 0.2995(10) 0.0668(4) 0.4147(4) 0.070(3) Uani 1 1 d . . .
H33 H 0.2350 0.0574 0.3814 0.084 Uiso 1 1 calc R . .
C34 C 0.2766(11) 0.0472(4) 0.4685(5) 0.077(3) Uani 1 1 d . . .
H34 H 0.1982 0.0232 0.4732 0.092 Uiso 1 1 calc R . .
C35 C 0.3743(14) 0.0638(5) 0.5182(5) 0.108(4) Uani 1 1 d . . .
H35 H 0.3580 0.0507 0.5560 0.130 Uiso 1 1 calc R . .
C36 C 0.4937(11) 0.0988(4) 0.5133(4) 0.080(3) Uani 1 1 d . . .
H36 H 0.5576 0.1089 0.5466 0.096 Uiso 1 1 calc R . .
C41 C 0.5822(9) 0.2374(3) 0.4336(3) 0.0415(19) Uani 1 1 d . . .
C42 C 0.6610(9) 0.2829(4) 0.4131(3) 0.054(2) Uani 1 1 d . . .
H42 H 0.7526 0.2755 0.4024 0.065 Uiso 1 1 calc R . .
C43 C 0.6061(11) 0.3390(4) 0.4082(4) 0.068(3) Uani 1 1 d . . .
H43 H 0.6623 0.3691 0.3957 0.081 Uiso 1 1 calc R . .
C44 C 0.4658(10) 0.3507(3) 0.4221(3) 0.053(2) Uani 1 1 d . . .
C45 C 0.3891(10) 0.3062(4) 0.4423(4) 0.062(2) Uani 1 1 d . . .
H45 H 0.2974 0.3135 0.4530 0.075 Uiso 1 1 calc R . .
C46 C 0.4437(10) 0.2508(4) 0.4473(4) 0.058(2) Uani 1 1 d . . .
H46 H 0.3868 0.2210 0.4602 0.069 Uiso 1 1 calc R . .
Br1 Br 0.39769(13) 0.42799(5) 0.41613(6) 0.1007(4) Uani 1 1 d . . .
P2 P 0.8796(2) 0.10742(8) 0.17579(8) 0.0369(5) Uani 1 1 d . . .
C51 C 0.8158(9) 0.1734(3) 0.1353(3) 0.0384(19) Uani 1 1 d . . .
C52 C 0.6865(10) 0.1757(4) 0.0973(3) 0.050(2) Uani 1 1 d . . .
H52 H 0.6284 0.1426 0.0921 0.060 Uiso 1 1 calc R . .
C53 C 0.6446(10) 0.2263(4) 0.0677(4) 0.059(2) Uani 1 1 d . . .
H53 H 0.5589 0.2279 0.0421 0.071 Uiso 1 1 calc R . .
C54 C 0.7322(13) 0.2750(4) 0.0768(4) 0.070(3) Uani 1 1 d . . .
H54 H 0.7047 0.3093 0.0564 0.084 Uiso 1 1 calc R . .
C55 C 0.8591(11) 0.2743(4) 0.1150(4) 0.055(2) Uani 1 1 d . . .
H55 H 0.9173 0.3074 0.1205 0.066 Uiso 1 1 calc R . .
C56 C 0.8957(8) 0.2238(3) 0.1444(3) 0.0397(19) Uani 1 1 d . . .
H56 H 0.9785 0.2232 0.1718 0.048 Uiso 1 1 calc R . .
C61 C 1.0574(8) 0.0956(3) 0.1474(3) 0.0383(19) Uani 1 1 d . . .
C62 C 1.0954(9) 0.1220(4) 0.0974(4) 0.062(3) Uani 1 1 d . . .
H62 H 1.0316 0.1478 0.0761 0.075 Uiso 1 1 calc R . .
C63 C 1.2280(11) 0.1109(4) 0.0782(4) 0.071(3) Uani 1 1 d . . .
H63 H 1.2547 0.1301 0.0447 0.085 Uiso 1 1 calc R . .
C64 C 1.3203(9) 0.0715(3) 0.1084(4) 0.046(2) Uani 1 1 d . . .
H64 H 1.4097 0.0638 0.0955 0.055 Uiso 1 1 calc R . .
C65 C 1.2814(9) 0.0443(4) 0.1563(3) 0.054(2) Uani 1 1 d . . .
H65 H 1.3438 0.0175 0.1768 0.064 Uiso 1 1 calc R . .
C66 C 1.1509(9) 0.0554(4) 0.1753(3) 0.049(2) Uani 1 1 d . . .
H66 H 1.1246 0.0352 0.2082 0.058 Uiso 1 1 calc R . .
C71 C 0.7742(8) 0.0476(3) 0.1390(3) 0.0352(18) Uani 1 1 d . . .
C72 C 0.6937(8) 0.0100(3) 0.1699(3) 0.042(2) Uani 1 1 d . . .
H72 H 0.6934 0.0156 0.2109 0.050 Uiso 1 1 calc R . .
C73 C 0.6141(9) -0.0352(3) 0.1427(3) 0.048(2) Uani 1 1 d . . .
H73 H 0.5587 -0.0592 0.1643 0.058 Uiso 1 1 calc R . .
C74 C 0.6188(8) -0.0438(3) 0.0827(4) 0.048(2) Uani 1 1 d . . .
C75 C 0.6936(9) -0.0074(4) 0.0490(3) 0.056(2) Uani 1 1 d . . .
H75 H 0.6911 -0.0132 0.0080 0.067 Uiso 1 1 calc R . .
C76 C 0.7737(9) 0.0387(3) 0.0771(3) 0.053(2) Uani 1 1 d . . .
H76 H 0.8265 0.0633 0.0550 0.064 Uiso 1 1 calc R . .
Br2 Br 0.51092(10) -0.10808(4) 0.04482(4) 0.0652(3) Uani 1 1 d . . .
C81 C 0.6249(18) 0.9001(7) 0.2935(8) 0.189(7) Uiso 1 1 d D . .
H81A H 0.6732 0.8822 0.3295 0.227 Uiso 1 1 calc R . .
H81B H 0.6925 0.9220 0.2725 0.227 Uiso 1 1 calc R . .
C82 C 0.4735(14) 0.9380(6) 0.3045(6) 0.143(5) Uiso 1 1 d D . .
H82A H 0.4660 0.9397 0.3471 0.172 Uiso 1 1 calc R . .
H82B H 0.4830 0.9777 0.2905 0.172 Uiso 1 1 calc R . .
C83 C 0.3222(17) 0.9093(6) 0.2700(7) 0.177(6) Uiso 1 1 d D . .
H83A H 0.2745 0.9391 0.2440 0.212 Uiso 1 1 calc R . .
H83B H 0.2592 0.9003 0.3001 0.212 Uiso 1 1 calc R . .
C84 C 0.3382(18) 0.8453(7) 0.2262(7) 0.186(7) Uiso 1 1 d D . .
H84A H 0.2947 0.8105 0.2411 0.224 Uiso 1 1 calc R . .
H84B H 0.3109 0.8504 0.1836 0.224 Uiso 1 1 calc R . .
O85 O 0.5183(13) 0.8530(5) 0.2489(5) 0.198(5) Uiso 1 1 d D . .

loop_
_atom_site_aniso_label
_atom_site_aniso_U_11
_atom_site_aniso_U_22
_atom_site_aniso_U_33
_atom_site_aniso_U_23
_atom_site_aniso_U_13
_atom_site_aniso_U_12
Fe1 0.0358(7) 0.0493(7) 0.0325(6) -0.0021(5) 0.0099(5) -0.0028(6)
Fe2 0.0312(7) 0.0477(7) 0.0324(6) -0.0005(5) 0.0092(5) 0.0013(5)
S1 0.0426(13) 0.0462(12) 0.0407(12) 0.0008(9) 0.0109(10) -0.0008(10)
C11 0.034(5) 0.090(7) 0.037(5) -0.011(4) 0.007(4) -0.002(5)
C12 0.043(6) 0.097(7) 0.040(5) 0.000(5) 0.008(4) 0.017(5)
C13 0.056(6) 0.065(6) 0.047(5) -0.003(4) 0.013(4) 0.021(5)
S2 0.0395(13) 0.0566(13) 0.0406(12) -0.0062(9) 0.0101(10) -0.0091(10)
C1 0.055(6) 0.050(6) 0.047(5) -0.021(4) 0.025(4) -0.010(5)
O1 0.101(6) 0.053(4) 0.066(4) 0.009(3) 0.023(4) 0.008(4)
C2 0.031(5) 0.059(5) 0.036(5) -0.011(4) 0.007(4) 0.000(4)
O2 0.039(4) 0.103(5) 0.085(5) -0.016(4) 0.009(3) -0.016(4)
C3 0.037(5) 0.073(6) 0.037(5) 0.005(4) 0.017(4) 0.007(5)
O3 0.093(5) 0.079(5) 0.070(4) 0.024(4) 0.036(4) 0.020(4)
C4 0.047(6) 0.075(7) 0.045(6) -0.002(5) 0.011(5) -0.004(5)
O4 0.069(5) 0.114(6) 0.060(4) -0.011(4) 0.001(4) -0.028(4)
P1 0.0393(14) 0.0507(13) 0.0359(12) -0.0027(9) 0.0119(10) -0.0041(11)
C21 0.048(6) 0.061(6) 0.031(4) -0.003(4) 0.017(4) -0.002(5)
C22 0.058(7) 0.077(7) 0.052(6) -0.009(5) 0.003(5) 0.004(5)
C23 0.104(10) 0.105(9) 0.057(7) -0.030(6) -0.020(7) 0.009(8)
C24 0.072(8) 0.133(10) 0.022(5) -0.008(6) -0.001(5) -0.010(7)
C25 0.085(9) 0.117(9) 0.053(7) 0.035(6) 0.001(6) 0.010(7)
C26 0.098(8) 0.071(7) 0.026(5) -0.003(4) 0.004(5) 0.026(6)
C31 0.046(6) 0.048(5) 0.037(5) 0.003(4) 0.001(4) -0.009(4)
C32 0.057(7) 0.097(8) 0.050(6) 0.001(5) 0.015(5) -0.021(6)
C33 0.053(7) 0.097(8) 0.060(7) -0.007(5) 0.007(5) -0.032(6)
C34 0.048(7) 0.081(7) 0.104(9) 0.001(7) 0.020(6) -0.018(5)
C35 0.143(12) 0.102(9) 0.082(9) 0.037(6) 0.018(8) -0.064(9)
C36 0.089(8) 0.099(8) 0.051(6) 0.014(5) 0.005(5) -0.051(7)
C41 0.041(5) 0.048(5) 0.036(4) 0.001(4) 0.006(4) -0.002(4)
C42 0.059(6) 0.053(6) 0.054(6) -0.002(4) 0.021(4) 0.013(5)
C43 0.074(8) 0.064(7) 0.070(6) -0.015(5) 0.028(5) -0.021(6)
C44 0.066(7) 0.046(5) 0.049(5) -0.004(4) 0.016(5) 0.009(5)
C45 0.050(6) 0.070(7) 0.071(6) 0.012(5) 0.028(5) 0.008(5)
C46 0.060(6) 0.047(6) 0.071(6) 0.021(4) 0.027(5) 0.004(5)
Br1 0.1003(10) 0.0688(8) 0.1372(11) 0.0151(7) 0.0314(8) 0.0201(7)
P2 0.0363(13) 0.0441(12) 0.0320(11) -0.0014(9) 0.0107(9) 0.0003(10)
C51 0.033(5) 0.051(5) 0.033(4) -0.011(4) 0.013(4) 0.003(4)
C52 0.056(6) 0.048(6) 0.045(5) -0.009(4) 0.005(5) 0.001(5)
C53 0.042(6) 0.071(7) 0.064(6) -0.004(5) 0.002(5) 0.023(5)
C54 0.109(9) 0.048(6) 0.054(6) 0.016(5) 0.017(6) 0.022(6)
C55 0.069(7) 0.049(6) 0.047(5) -0.007(4) 0.007(5) 0.001(5)
C56 0.045(5) 0.037(5) 0.035(4) 0.000(4) 0.000(4) 0.005(4)
C61 0.027(5) 0.056(5) 0.034(4) 0.006(4) 0.014(4) 0.002(4)
C62 0.055(6) 0.076(7) 0.061(6) 0.020(5) 0.029(5) 0.035(5)
C63 0.094(8) 0.061(6) 0.067(6) 0.009(5) 0.050(6) 0.004(6)
C64 0.034(5) 0.052(5) 0.053(5) -0.014(4) 0.008(4) 0.001(4)
C65 0.042(6) 0.080(6) 0.039(5) 0.004(4) 0.010(4) 0.012(5)
C66 0.041(5) 0.062(6) 0.046(5) 0.002(4) 0.021(4) -0.003(5)
C71 0.035(5) 0.033(4) 0.039(4) -0.001(3) 0.010(4) 0.006(4)
C72 0.053(6) 0.044(5) 0.030(4) -0.001(4) 0.015(4) -0.007(4)
C73 0.055(6) 0.051(5) 0.041(5) 0.003(4) 0.012(4) -0.015(4)
C74 0.039(5) 0.040(5) 0.066(6) -0.004(4) 0.010(4) 0.001(4)
C75 0.057(6) 0.075(6) 0.035(5) -0.025(4) 0.007(4) -0.004(5)
C76 0.075(7) 0.048(5) 0.041(5) -0.011(4) 0.021(4) -0.006(5)
Br2 0.0578(7) 0.0719(7) 0.0658(6) -0.0195(5) 0.0074(5) -0.0156(5)

loop_
_atom_type_symbol
_atom_type_description
_atom_type_scat_dispersion_real
_atom_type_scat_dispersion_imag
_atom_type_scat_source
C C 0.0033 0.0016 'International Tables Vol C Tables 4.2.6.8 and 6.1.1.4'
H H 0.0000 0.0000 'International Tables Vol C Tables 4.2.6.8 and 6.1.1.4'
Br Br -0.2901 2.4595 'International Tables Vol C Tables 4.2.6.8 and 6.1.1.4'
Fe Fe 0.3463 0.8444 'International Tables Vol C Tables 4.2.6.8 and 6.1.1.4'
P P 0.1023 0.0942 'International Tables Vol C Tables 4.2.6.8 and 6.1.1.4'
S S 0.1246 0.1234 'International Tables Vol C Tables 4.2.6.8 and 6.1.1.4'
O O 0.0106 0.0060 'International Tables Vol C Tables 4.2.6.8 and 6.1.1.4'

loop_
_geom_angle_atom_site_label_1
_geom_angle_atom_site_label_2
_geom_angle_atom_site_label_3
_geom_angle
_geom_angle_site_symmetry_1
_geom_angle_site_symmetry_3
_geom_angle_publ_flag
C4 Fe1 C1 93.0(4) . . ?
C4 Fe1 P1 94.9(3) . . ?
C1 Fe1 P1 96.0(2) . . ?
C4 Fe1 S2 156.7(3) . . ?
C1 Fe1 S2 87.0(3) . . ?
P1 Fe1 S2 108.27(8) . . ?
C4 Fe1 S1 85.3(3) . . ?
C1 Fe1 S1 150.1(2) . . ?
P1 Fe1 S1 113.85(8) . . ?
S2 Fe1 S1 83.24(8) . . ?
C4 Fe1 Fe2 100.5(3) . . ?
C1 Fe1 Fe2 94.9(2) . . ?
P1 Fe1 Fe2 160.58(8) . . ?
S2 Fe1 Fe2 56.35(6) . . ?
S1 Fe1 Fe2 56.39(6) . . ?
C3 Fe2 C2 92.0(4) . . ?
C3 Fe2 P2 96.6(3) . . ?
C2 Fe2 P2 94.0(2) . . ?
C3 Fe2 S2 89.0(3) . . ?
C2 Fe2 S2 159.3(2) . . ?
P2 Fe2 S2 106.50(8) . . ?
C3 Fe2 S1 154.9(3) . . ?
C2 Fe2 S1 87.1(2) . . ?
P2 Fe2 S1 108.54(8) . . ?
S2 Fe2 S1 83.28(8) . . ?
C3 Fe2 Fe1 99.6(2) . . ?
C2 Fe2 Fe1 103.1(2) . . ?
P2 Fe2 Fe1 155.95(7) . . ?
S2 Fe2 Fe1 56.36(6) . . ?
S1 Fe2 Fe1 56.45(6) . . ?
C13 S1 Fe2 114.9(3) . . ?
C13 S1 Fe1 114.9(3) . . ?
Fe2 S1 Fe1 67.16(6) . . ?
C12 C11 S2 116.3(5) . . ?
C12 C11 H11A 108.2 . . ?
S2 C11 H11A 108.2 . . ?
C12 C11 H11B 108.2 . . ?
S2 C11 H11B 108.2 . . ?
H11A C11 H11B 107.4 . . ?
C13 C12 C11 114.6(7) . . ?
C13 C12 H12A 108.6 . . ?
C11 C12 H12A 108.6 . . ?
C13 C12 H12B 108.6 . . ?
C11 C12 H12B 108.6 . . ?
H12A C12 H12B 107.6 . . ?
C12 C13 S1 115.5(6) . . ?
C12 C13 H13A 108.4 . . ?
S1 C13 H13A 108.4 . . ?
C12 C13 H13B 108.4 . . ?
S1 C13 H13B 108.4 . . ?
H13A C13 H13B 107.5 . . ?
C11 S2 Fe2 110.4(3) . . ?
C11 S2 Fe1 116.1(3) . . ?
Fe2 S2 Fe1 67.28(7) . . ?
O1 C1 Fe1 176.0(7) . . ?
O2 C2 Fe2 174.4(7) . . ?
O3 C3 Fe2 179.1(8) . . ?
O4 C4 Fe1 178.8(9) . . ?
C41 P1 C31 102.6(4) . . ?
C41 P1 C21 101.5(4) . . ?
C31 P1 C21 101.9(3) . . ?
C41 P1 Fe1 117.3(3) . . ?
C31 P1 Fe1 117.5(3) . . ?
C21 P1 Fe1 113.6(3) . . ?
C26 C21 C22 117.7(8) . . ?
C26 C21 P1 119.7(6) . . ?
C22 C21 P1 122.5(7) . . ?
C23 C22 C21 121.0(9) . . ?
C23 C22 H22 119.5 . . ?
C21 C22 H22 119.5 . . ?
C24 C23 C22 119.6(10) . . ?
C24 C23 H23 120.2 . . ?
C22 C23 H23 120.2 . . ?
C23 C24 C25 121.4(9) . . ?
C23 C24 H24 119.3 . . ?
C25 C24 H24 119.3 . . ?
C24 C25 C26 120.0(10) . . ?
C24 C25 H25 120.0 . . ?
C26 C25 H25 120.0 . . ?
C25 C26 C21 119.9(9) . . ?
C25 C26 H26 120.0 . . ?
C21 C26 H26 120.0 . . ?
C32 C31 C36 119.0(8) . . ?
C32 C31 P1 120.2(6) . . ?
C36 C31 P1 120.7(6) . . ?
C31 C32 C33 122.5(8) . . ?
C31 C32 H32 118.8 . . ?
C33 C32 H32 118.8 . . ?
C34 C33 C32 120.4(9) . . ?
C34 C33 H33 119.8 . . ?
C32 C33 H33 119.8 . . ?
C33 C34 C35 118.2(9) . . ?
C33 C34 H34 120.9 . . ?
C35 C34 H34 120.9 . . ?
C36 C35 C34 122.9(9) . . ?
C36 C35 H35 118.6 . . ?
C34 C35 H35 118.6 . . ?
C35 C36 C31 117.0(9) . . ?
C35 C36 H36 121.5 . . ?
C31 C36 H36 121.5 . . ?
C42 C41 C46 116.7(7) . . ?
C42 C41 P1 118.5(6) . . ?
C46 C41 P1 124.7(6) . . ?
C43 C42 C41 121.3(8) . . ?
C43 C42 H42 119.4 . . ?
C41 C42 H42 119.4 . . ?
C42 C43 C44 120.4(8) . . ?
C42 C43 H43 119.8 . . ?
C44 C43 H43 119.8 . . ?
C45 C44 C43 118.2(8) . . ?
C45 C44 Br1 123.0(7) . . ?
C43 C44 Br1 118.7(7) . . ?
C44 C45 C46 121.3(8) . . ?
C44 C45 H45 119.3 . . ?
C46 C45 H45 119.3 . . ?
C45 C46 C41 122.1(8) . . ?
C45 C46 H46 119.0 . . ?
C41 C46 H46 119.0 . . ?
C71 P2 C51 105.5(3) . . ?
C71 P2 C61 100.9(3) . . ?
C51 P2 C61 101.5(3) . . ?
C71 P2 Fe2 117.9(2) . . ?
C51 P2 Fe2 115.5(2) . . ?
C61 P2 Fe2 113.3(2) . . ?
C56 C51 C52 118.3(7) . . ?
C56 C51 P2 118.7(6) . . ?
C52 C51 P2 123.0(6) . . ?
C53 C52 C51 120.4(8) . . ?
C53 C52 H52 119.8 . . ?
C51 C52 H52 119.8 . . ?
C52 C53 C54 118.7(8) . . ?
C52 C53 H53 120.7 . . ?
C54 C53 H53 120.7 . . ?
C55 C54 C53 122.2(8) . . ?
C55 C54 H54 118.9 . . ?
C53 C54 H54 118.9 . . ?
C56 C55 C54 117.5(8) . . ?
C56 C55 H55 121.2 . . ?
C54 C55 H55 121.2 . . ?
C55 C56 C51 122.8(8) . . ?
C55 C56 H56 118.6 . . ?
C51 C56 H56 118.6 . . ?
C62 C61 C66 117.6(7) . . ?
C62 C61 P2 123.2(6) . . ?
C66 C61 P2 119.0(5) . . ?
C61 C62 C63 120.5(8) . . ?
C61 C62 H62 119.7 . . ?
C63 C62 H62 119.7 . . ?
C64 C63 C62 119.9(8) . . ?
C64 C63 H63 120.1 . . ?
C62 C63 H63 120.1 . . ?
C65 C64 C63 119.6(8) . . ?
C65 C64 H64 120.2 . . ?
C63 C64 H64 120.2 . . ?
C64 C65 C66 120.4(8) . . ?
C64 C65 H65 119.8 . . ?
C66 C65 H65 119.8 . . ?
C65 C66 C61 121.8(7) . . ?
C65 C66 H66 119.1 . . ?
C61 C66 H66 119.1 . . ?
C72 C71 C76 118.0(7) . . ?
C72 C71 P2 122.2(5) . . ?
C76 C71 P2 119.8(6) . . ?
C73 C72 C71 122.7(7) . . ?
C73 C72 H72 118.6 . . ?
C71 C72 H72 118.6 . . ?
C74 C73 C72 118.0(7) . . ?
C74 C73 H73 121.0 . . ?
C72 C73 H73 121.0 . . ?
C75 C74 C73 122.3(7) . . ?
C75 C74 Br2 119.6(6) . . ?
C73 C74 Br2 118.1(6) . . ?
C74 C75 C76 119.2(7) . . ?
C74 C75 H75 120.4 . . ?
C76 C75 H75 120.4 . . ?
C75 C76 C71 119.7(7) . . ?
C75 C76 H76 120.1 . . ?
C71 C76 H76 120.1 . . ?
C82 C81 O85 88.4(10) . . ?
C82 C81 H81A 113.9 . . ?
O85 C81 H81A 113.9 . . ?
C82 C81 H81B 113.9 . . ?
O85 C81 H81B 113.9 . . ?
H81A C81 H81B 111.1 . . ?
C83 C82 C81 113.8(11) . . ?
C83 C82 H82A 108.8 . . ?
C81 C82 H82A 108.8 . . ?
C83 C82 H82B 108.8 . . ?
C81 C82 H82B 108.8 . . ?
H82A C82 H82B 107.7 . . ?
C82 C83 C84 117.5(12) . . ?
C82 C83 H83A 107.9 . . ?
C84 C83 H83A 107.9 . . ?
C82 C83 H83B 107.9 . . ?
C84 C83 H83B 107.9 . . ?
H83A C83 H83B 107.2 . . ?
O85 C84 C83 83.8(9) . . ?
O85 C84 H84A 114.7 . . ?
C83 C84 H84A 114.7 . . ?
O85 C84 H84B 114.7 . . ?
C83 C84 H84B 114.7 . . ?
H84A C84 H84B 111.8 . . ?
C84 O85 C81 136.5(11) . . ?

loop_
_geom_bond_atom_site_label_1
_geom_bond_atom_site_label_2
_geom_bond_distance
_geom_bond_site_symmetry_2
_geom_bond_publ_flag
Fe1 C4 1.761(10) . ?
Fe1 C1 1.768(10) . ?
Fe1 P1 2.256(2) . ?
Fe1 S2 2.273(2) . ?
Fe1 S1 2.277(2) . ?
Fe1 Fe2 2.5177(14) . ?
Fe2 C3 1.708(9) . ?
Fe2 C2 1.759(9) . ?
Fe2 P2 2.247(2) . ?
Fe2 S2 2.272(2) . ?
Fe2 S1 2.275(2) . ?
S1 C13 1.850(8) . ?
C11 C12 1.514(11) . ?
C11 S2 1.809(8) . ?
C11 H11A 0.9700 . ?
C11 H11B 0.9700 . ?
C12 C13 1.499(11) . ?
C12 H12A 0.9700 . ?
C12 H12B 0.9700 . ?
C13 H13A 0.9700 . ?
C13 H13B 0.9700 . ?
C1 O1 1.144(9) . ?
C2 O2 1.164(8) . ?
C3 O3 1.180(8) . ?
C4 O4 1.138(9) . ?
P1 C41 1.810(8) . ?
P1 C31 1.840(8) . ?
P1 C21 1.851(8) . ?
C21 C26 1.373(11) . ?
C21 C22 1.388(10) . ?
C22 C23 1.366(11) . ?
C22 H22 0.9300 . ?
C23 C24 1.313(13) . ?
C23 H23 0.9300 . ?
C24 C25 1.362(13) . ?
C24 H24 0.9300 . ?
C25 C26 1.364(11) . ?
C25 H25 0.9300 . ?
C26 H26 0.9300 . ?
C31 C32 1.360(10) . ?
C31 C36 1.410(10) . ?
C32 C33 1.386(11) . ?
C32 H32 0.9300 . ?
C33 C34 1.331(12) . ?
C33 H33 0.9300 . ?
C34 C35 1.408(13) . ?
C34 H34 0.9300 . ?
C35 C36 1.385(13) . ?
C35 H35 0.9300 . ?
C36 H36 0.9300 . ?
C41 C42 1.383(10) . ?
C41 C46 1.395(10) . ?
C42 C43 1.381(11) . ?
C42 H42 0.9300 . ?
C43 C44 1.406(11) . ?
C43 H43 0.9300 . ?
C44 C45 1.353(11) . ?
C44 Br1 1.877(8) . ?
C45 C46 1.366(11) . ?
C45 H45 0.9300 . ?
C46 H46 0.9300 . ?
P2 C71 1.825(7) . ?
P2 C51 1.826(8) . ?
P2 C61 1.864(7) . ?
C51 C56 1.375(9) . ?
C51 C52 1.394(10) . ?
C52 C53 1.371(10) . ?
C52 H52 0.9300 . ?
C53 C54 1.381(12) . ?
C53 H53 0.9300 . ?
C54 C55 1.379(12) . ?
C54 H54 0.9300 . ?
C55 C56 1.355(10) . ?
C55 H55 0.9300 . ?
C56 H56 0.9300 . ?
C61 C62 1.359(10) . ?
C61 C66 1.367(10) . ?
C62 C63 1.381(11) . ?
C62 H62 0.9300 . ?
C63 C64 1.370(11) . ?
C63 H63 0.9300 . ?
C64 C65 1.330(10) . ?
C64 H64 0.9300 . ?
C65 C66 1.361(10) . ?
C65 H65 0.9300 . ?
C66 H66 0.9300 . ?
C71 C72 1.380(9) . ?
C71 C76 1.407(9) . ?
C72 C73 1.375(9) . ?
C72 H72 0.9300 . ?
C73 C74 1.369(10) . ?
C73 H73 0.9300 . ?
C74 C75 1.369(10) . ?
C74 Br2 1.923(8) . ?
C75 C76 1.398(10) . ?
C75 H75 0.9300 . ?
C76 H76 0.9300 . ?
C81 C82 1.699(15) . ?
C81 O85 1.709(15) . ?
C81 H81A 0.9700 . ?
C81 H81B 0.9700 . ?
C82 C83 1.663(14) . ?
C82 H82A 0.9700 . ?
C82 H82B 0.9700 . ?
C83 C84 1.781(15) . ?
C83 H83A 0.9700 . ?
C83 H83B 0.9700 . ?
C84 O85 1.706(16) . ?
C84 H84A 0.9700 . ?
C84 H84B 0.9700 . ?

loop_
_geom_torsion_atom_site_label_1
_geom_torsion_atom_site_label_2
_geom_torsion_atom_site_label_3
_geom_torsion_atom_site_label_4
_geom_torsion
_geom_torsion_site_symmetry_1
_geom_torsion_site_symmetry_2
_geom_torsion_site_symmetry_3
_geom_torsion_site_symmetry_4
_geom_torsion_publ_flag
C4 Fe1 Fe2 C3 94.8(4) . . . . ?
C1 Fe1 Fe2 C3 0.8(4) . . . . ?
P1 Fe1 Fe2 C3 -123.3(4) . . . . ?
S2 Fe1 Fe2 C3 -82.3(3) . . . . ?
S1 Fe1 Fe2 C3 171.9(3) . . . . ?
C4 Fe1 Fe2 C2 0.5(4) . . . . ?
C1 Fe1 Fe2 C2 -93.5(4) . . . . ?
P1 Fe1 Fe2 C2 142.4(3) . . . . ?
S2 Fe1 Fe2 C2 -176.7(3) . . . . ?
S1 Fe1 Fe2 C2 77.5(3) . . . . ?
C4 Fe1 Fe2 P2 -133.7(3) . . . . ?
C1 Fe1 Fe2 P2 132.3(3) . . . . ?
P1 Fe1 Fe2 P2 8.2(3) . . . . ?
S2 Fe1 Fe2 P2 49.19(18) . . . . ?
S1 Fe1 Fe2 P2 -56.63(18) . . . . ?
C4 Fe1 Fe2 S2 177.1(3) . . . . ?
C1 Fe1 Fe2 S2 83.1(3) . . . . ?
P1 Fe1 Fe2 S2 -40.9(2) . . . . ?
S1 Fe1 Fe2 S2 -105.82(9) . . . . ?
C4 Fe1 Fe2 S1 -77.1(3) . . . . ?
C1 Fe1 Fe2 S1 -171.1(3) . . . . ?
P1 Fe1 Fe2 S1 64.9(2) . . . . ?
S2 Fe1 Fe2 S1 105.82(9) . . . . ?
C3 Fe2 S1 C13 -127.1(7) . . . . ?
C2 Fe2 S1 C13 144.3(4) . . . . ?
P2 Fe2 S1 C13 51.0(3) . . . . ?
S2 Fe2 S1 C13 -54.2(3) . . . . ?
Fe1 Fe2 S1 C13 -107.9(3) . . . . ?
C3 Fe2 S1 Fe1 -19.2(6) . . . . ?
C2 Fe2 S1 Fe1 -107.8(2) . . . . ?
P2 Fe2 S1 Fe1 158.96(8) . . . . ?
S2 Fe2 S1 Fe1 53.76(7) . . . . ?
C4 Fe1 S1 C13 -146.1(4) . . . . ?
C1 Fe1 S1 C13 126.0(6) . . . . ?
P1 Fe1 S1 C13 -52.8(3) . . . . ?
S2 Fe1 S1 C13 54.2(3) . . . . ?
Fe2 Fe1 S1 C13 107.9(3) . . . . ?
C4 Fe1 S1 Fe2 105.9(3) . . . . ?
C1 Fe1 S1 Fe2 18.1(5) . . . . ?
P1 Fe1 S1 Fe2 -160.78(8) . . . . ?
S2 Fe1 S1 Fe2 -53.76(7) . . . . ?
S2 C11 C12 C13 64.7(8) . . . . ?
C11 C12 C13 S1 -57.1(8) . . . . ?
Fe2 S1 C13 C12 61.4(6) . . . . ?
Fe1 S1 C13 C12 -13.7(7) . . . . ?
C12 C11 S2 Fe2 -72.4(6) . . . . ?
C12 C11 S2 Fe1 1.5(7) . . . . ?
C3 Fe2 S2 C11 -147.1(4) . . . . ?
C2 Fe2 S2 C11 119.9(8) . . . . ?
P2 Fe2 S2 C11 -50.5(3) . . . . ?
S1 Fe2 S2 C11 56.9(3) . . . . ?
Fe1 Fe2 S2 C11 110.7(3) . . . . ?
C3 Fe2 S2 Fe1 102.2(3) . . . . ?
C2 Fe2 S2 Fe1 9.2(8) . . . . ?
P2 Fe2 S2 Fe1 -161.23(8) . . . . ?
S1 Fe2 S2 Fe1 -53.84(7) . . . . ?
C4 Fe1 S2 C11 -109.6(8) . . . . ?
C1 Fe1 S2 C11 159.7(4) . . . . ?
P1 Fe1 S2 C11 64.3(3) . . . . ?
S1 Fe1 S2 C11 -48.6(3) . . . . ?
Fe2 Fe1 S2 C11 -102.4(3) . . . . ?
C4 Fe1 S2 Fe2 -7.2(7) . . . . ?
C1 Fe1 S2 Fe2 -97.9(3) . . . . ?
P1 Fe1 S2 Fe2 166.73(8) . . . . ?
S1 Fe1 S2 Fe2 53.79(7) . . . . ?
C4 Fe1 C1 O1 -101(12) . . . . ?
P1 Fe1 C1 O1 164(12) . . . . ?
S2 Fe1 C1 O1 55(12) . . . . ?
S1 Fe1 C1 O1 -15(12) . . . . ?
Fe2 Fe1 C1 O1 0(12) . . . . ?
C3 Fe2 C2 O2 -129(8) . . . . ?
P2 Fe2 C2 O2 135(8) . . . . ?
S2 Fe2 C2 O2 -36(8) . . . . ?
S1 Fe2 C2 O2 26(8) . . . . ?
Fe1 Fe2 C2 O2 -28(8) . . . . ?
C2 Fe2 C3 O3 -5(43) . . . . ?
P2 Fe2 C3 O3 89(42) . . . . ?
S2 Fe2 C3 O3 -164(100) . . . . ?
S1 Fe2 C3 O3 -92(42) . . . . ?
Fe1 Fe2 C3 O3 -108(42) . . . . ?
C1 Fe1 C4 O4 168(100) . . . . ?
P1 Fe1 C4 O4 -96(44) . . . . ?
S2 Fe1 C4 O4 78(44) . . . . ?
S1 Fe1 C4 O4 18(44) . . . . ?
Fe2 Fe1 C4 O4 72(44) . . . . ?
C4 Fe1 P1 C41 86.5(4) . . . . ?
C1 Fe1 P1 C41 -179.9(4) . . . . ?
S2 Fe1 P1 C41 -91.1(3) . . . . ?
S1 Fe1 P1 C41 -0.5(3) . . . . ?
Fe2 Fe1 P1 C41 -56.0(4) . . . . ?
C4 Fe1 P1 C31 -150.4(4) . . . . ?
C1 Fe1 P1 C31 -56.8(4) . . . . ?
S2 Fe1 P1 C31 32.0(3) . . . . ?
S1 Fe1 P1 C31 122.6(3) . . . . ?
Fe2 Fe1 P1 C31 67.1(4) . . . . ?
C4 Fe1 P1 C21 -31.6(4) . . . . ?
C1 Fe1 P1 C21 62.0(4) . . . . ?
S2 Fe1 P1 C21 150.8(3) . . . . ?
S1 Fe1 P1 C21 -118.6(3) . . . . ?
Fe2 Fe1 P1 C21 -174.1(3) . . . . ?
C41 P1 C21 C26 -172.8(7) . . . . ?
C31 P1 C21 C26 81.5(7) . . . . ?
Fe1 P1 C21 C26 -46.0(7) . . . . ?
C41 P1 C21 C22 11.1(8) . . . . ?
C31 P1 C21 C22 -94.6(7) . . . . ?
Fe1 P1 C21 C22 137.9(6) . . . . ?
C26 C21 C22 C23 1.8(13) . . . . ?
P1 C21 C22 C23 178.0(7) . . . . ?
C21 C22 C23 C24 -3.2(16) . . . . ?
C22 C23 C24 C25 5.4(18) . . . . ?
C23 C24 C25 C26 -6.2(17) . . . . ?
C24 C25 C26 C21 4.7(15) . . . . ?
C22 C21 C26 C25 -2.6(13) . . . . ?
P1 C21 C26 C25 -178.9(7) . . . . ?
C41 P1 C31 C32 77.6(7) . . . . ?
C21 P1 C31 C32 -177.6(7) . . . . ?
Fe1 P1 C31 C32 -52.7(8) . . . . ?
C41 P1 C31 C36 -102.9(7) . . . . ?
C21 P1 C31 C36 1.9(8) . . . . ?
Fe1 P1 C31 C36 126.8(7) . . . . ?
C36 C31 C32 C33 2.6(14) . . . . ?
P1 C31 C32 C33 -177.9(7) . . . . ?
C31 C32 C33 C34 -2.8(15) . . . . ?
C32 C33 C34 C35 1.8(16) . . . . ?
C33 C34 C35 C36 -1.0(18) . . . . ?
C34 C35 C36 C31 0.8(18) . . . . ?
C32 C31 C36 C35 -1.6(14) . . . . ?
P1 C31 C36 C35 178.9(8) . . . . ?
C31 P1 C41 C42 -168.6(6) . . . . ?
C21 P1 C41 C42 86.2(6) . . . . ?
Fe1 P1 C41 C42 -38.2(7) . . . . ?
C31 P1 C41 C46 14.0(8) . . . . ?
C21 P1 C41 C46 -91.2(7) . . . . ?
Fe1 P1 C41 C46 144.4(6) . . . . ?
C46 C41 C42 C43 1.9(11) . . . . ?
P1 C41 C42 C43 -175.7(6) . . . . ?
C41 C42 C43 C44 -2.3(12) . . . . ?
C42 C43 C44 C45 2.4(13) . . . . ?
C42 C43 C44 Br1 178.8(6) . . . . ?
C43 C44 C45 C46 -2.2(13) . . . . ?
Br1 C44 C45 C46 -178.5(6) . . . . ?
C44 C45 C46 C41 1.9(13) . . . . ?
C42 C41 C46 C45 -1.7(12) . . . . ?
P1 C41 C46 C45 175.7(6) . . . . ?
C3 Fe2 P2 C71 52.2(4) . . . . ?
C2 Fe2 P2 C71 144.7(4) . . . . ?
S2 Fe2 P2 C71 -38.7(3) . . . . ?
S1 Fe2 P2 C71 -127.0(3) . . . . ?
Fe1 Fe2 P2 C71 -79.8(3) . . . . ?
C3 Fe2 P2 C51 178.2(4) . . . . ?
C2 Fe2 P2 C51 -89.3(4) . . . . ?
S2 Fe2 P2 C51 87.3(3) . . . . ?
S1 Fe2 P2 C51 -1.0(3) . . . . ?
Fe1 Fe2 P2 C51 46.3(4) . . . . ?
C3 Fe2 P2 C61 -65.2(4) . . . . ?
C2 Fe2 P2 C61 27.2(4) . . . . ?
S2 Fe2 P2 C61 -156.1(3) . . . . ?
S1 Fe2 P2 C61 115.5(3) . . . . ?
Fe1 Fe2 P2 C61 162.8(3) . . . . ?
C71 P2 C51 C56 -166.3(5) . . . . ?
C61 P2 C51 C56 -61.4(6) . . . . ?
Fe2 P2 C51 C56 61.6(6) . . . . ?
C71 P2 C51 C52 16.4(7) . . . . ?
C61 P2 C51 C52 121.3(6) . . . . ?
Fe2 P2 C51 C52 -115.7(6) . . . . ?
C56 C51 C52 C53 3.1(11) . . . . ?
P2 C51 C52 C53 -179.5(6) . . . . ?
C51 C52 C53 C54 -0.6(12) . . . . ?
C52 C53 C54 C55 -0.8(13) . . . . ?
C53 C54 C55 C56 -0.4(13) . . . . ?
C54 C55 C56 C51 3.1(12) . . . . ?
C52 C51 C56 C55 -4.5(11) . . . . ?
P2 C51 C56 C55 178.1(6) . . . . ?
C71 P2 C61 C62 92.3(8) . . . . ?
C51 P2 C61 C62 -16.1(8) . . . . ?
Fe2 P2 C61 C62 -140.7(7) . . . . ?
C71 P2 C61 C66 -82.8(6) . . . . ?
C51 P2 C61 C66 168.7(6) . . . . ?
Fe2 P2 C61 C66 44.2(7) . . . . ?
C66 C61 C62 C63 -3.9(13) . . . . ?
P2 C61 C62 C63 -179.1(7) . . . . ?
C61 C62 C63 C64 2.2(14) . . . . ?
C62 C63 C64 C65 -0.1(13) . . . . ?
C63 C64 C65 C66 -0.1(13) . . . . ?
C64 C65 C66 C61 -1.7(13) . . . . ?
C62 C61 C66 C65 3.7(12) . . . . ?
P2 C61 C66 C65 179.1(6) . . . . ?
C51 P2 C71 C72 -124.2(6) . . . . ?
C61 P2 C71 C72 130.5(6) . . . . ?
Fe2 P2 C71 C72 6.5(7) . . . . ?
C51 P2 C71 C76 55.9(6) . . . . ?
C61 P2 C71 C76 -49.4(6) . . . . ?
Fe2 P2 C71 C76 -173.3(5) . . . . ?
C76 C71 C72 C73 -0.1(11) . . . . ?
P2 C71 C72 C73 -180.0(6) . . . . ?
C71 C72 C73 C74 1.8(12) . . . . ?
C72 C73 C74 C75 -3.3(12) . . . . ?
C72 C73 C74 Br2 178.6(6) . . . . ?
C73 C74 C75 C76 3.1(13) . . . . ?
Br2 C74 C75 C76 -178.9(6) . . . . ?
C74 C75 C76 C71 -1.2(12) . . . . ?
C72 C71 C76 C75 -0.2(11) . . . . ?
P2 C71 C76 C75 179.7(6) . . . . ?
O85 C81 C82 C83 1.2(14) . . . . ?
C81 C82 C83 C84 -1.0(18) . . . . ?
C82 C83 C84 O85 0.1(14) . . . . ?
C83 C84 O85 C81 1.0(19) . . . . ?
C82 C81 O85 C84 -1.5(19) . . . . ?
